data_8103006
loop_
_publ_author_name
'Joanna Katarzyna Bendyna'
'Peter H\"ohn'
'R\"udiger Kniep'

_publ_section_title
;
 Crystal structure of hexastrontium [dinitridoferrate(I)]
 bis(carbodiimide) mononitride, (Sr6N)[FeN2][CN2]2
;
_journal_issue 1
_journal_name_full 'Zeitschrift f\"ur Kristallographie - New Crystal Structures'
_journal_page_first 5
_journal_volume 224
_journal_year 2009
_chemical_formula_structural (Sr6N)[FeN2][CN2]2
_chemical_formula_sum 'C2 Fe N7 Sr6'
_chemical_formula_weight 703.66
_chemical_name_common 'hexastrontium dinitridoferrate(I) bis-carbodiimide mononitride'
_chemical_name_systematic
; 
Hexastrontium [dinitridoferrate(I)] bis[carbodiimide] mononitride
;
_space_group_IT_number 18
_symmetry_cell_setting orthorhombic
_symmetry_space_group_name_Hall 'P 2 2ab'
_symmetry_space_group_name_H-M 'P 21 21 2'
_atom_sites_solution_hydrogens geom
_atom_sites_solution_primary direct
_atom_sites_solution_secondary difmap
_audit_creation_method SHELXL-97
_cell_angle_alpha 90.00
_cell_angle_beta 90.00
_cell_angle_gamma 90.00
_cell_formula_units_Z 2
_cell_length_a 9.9381(19)
_cell_length_b 14.717(3)
_cell_length_c 3.8559(14)
_cell_measurement_reflns_used 3254
_cell_measurement_temperature 295.1500
_cell_measurement_theta_max 33.6553
_cell_measurement_theta_min 2.4725
_cell_volume 564.0(3)
_computing_cell_refinement 'CrystalClear (Rigaku Corp., 2000)'
_computing_data_collection 'CrystalClear (Rigaku Corp., 2000)'
_computing_data_reduction 'CrystalClear (Rigaku Corp., 2000)'
_computing_molecular_graphics 'Diamond (Brandenburg, 1999)'
_computing_structure_refinement 'SHELXL-97 (Sheldrick, 1997)'
_computing_structure_solution 'SHELXS-97 (Sheldrick, 1997)'
_diffrn_ambient_temperature 295.15
_diffrn_detector_area_resol_mean 14.6306
_diffrn_measured_fraction_theta_full 0.995
_diffrn_measured_fraction_theta_max 0.995
_diffrn_measurement_device_type 'RIGAKU AFC7 Mercury CCD'
_diffrn_measurement_method phi/omega
_diffrn_radiation_monochromator graphite
_diffrn_radiation_source 'fine-focus sealed tube'
_diffrn_radiation_type MoK\a
_diffrn_radiation_wavelength 0.71073
_diffrn_reflns_av_R_equivalents 0.0338
_diffrn_reflns_av_sigmaI/netI 0.0569
_diffrn_reflns_limit_h_max 14
_diffrn_reflns_limit_h_min -10
_diffrn_reflns_limit_k_max 21
_diffrn_reflns_limit_k_min -21
_diffrn_reflns_limit_l_max 3
_diffrn_reflns_limit_l_min -5
_diffrn_reflns_number 4635
_diffrn_reflns_theta_full 30.45
_diffrn_reflns_theta_max 30.45
_diffrn_reflns_theta_min 2.47
_exptl_absorpt_coefficient_mu 29.381
_exptl_absorpt_correction_T_max 1.0000
_exptl_absorpt_correction_T_min 0.6517
_exptl_absorpt_correction_type multi-scan
_exptl_crystal_colour black
_exptl_crystal_density_diffrn 4.144
_exptl_crystal_density_method 'not measured'
_exptl_crystal_description needle
_exptl_crystal_F_000 630
_exptl_crystal_size_max 0.2
_exptl_crystal_size_mid 0.1
_exptl_crystal_size_min 0.1
_refine_diff_density_max 1.709
_refine_diff_density_min -1.225
_refine_diff_density_rms 0.280
_refine_ls_abs_structure_details 'Flack H D (1983), Acta Cryst. A39, 876-881'
_refine_ls_abs_structure_Flack 1.035(19)
_refine_ls_extinction_coef 0.0000(3)
_refine_ls_extinction_expression Fc^*^=kFc[1+0.001xFc^2^\l^3^/sin(2\q)]^-1/4^
_refine_ls_extinction_method SHELXL
_refine_ls_goodness_of_fit_ref 1.095
_refine_ls_hydrogen_treatment mixed
_refine_ls_matrix_type full
_refine_ls_number_parameters 76
_refine_ls_number_reflns 1704
_refine_ls_number_restraints 0
_refine_ls_restrained_S_all 1.095
_refine_ls_R_factor_all 0.0425
_refine_ls_R_factor_gt 0.0368
_refine_ls_shift/su_max 2.907
_refine_ls_shift/su_mean 0.038
_refine_ls_structure_factor_coef Fsqd
_refine_ls_weighting_details 'calc w=1/[\s^2^(Fo^2^)+(0.0173P)^2^+0.0000P] where P=(Fo^2^+2Fc^2^)/3'
_refine_ls_weighting_scheme calc
_refine_ls_wR_factor_gt 0.0550
_refine_ls_wR_factor_ref 0.0573
_reflns_number_gt 1545
_reflns_number_total 1704
_reflns_threshold_expression >2sigma(I)
_cod_data_source_file 409974.cff
_cod_data_source_block Sr6FeN7C2
_cod_depositor_comments
;
The following automatic conversions were performed:
'_exptl_absorpt_correction_type' value 'Multi-scan' changed to
'multi-scan' according to
'/home/saulius/struct/CIF-dictionaries/cif_core.dic' dictionary named
'cif_core.dic' version 2.4.1 from 2010-06-29.

Automatic conversion script
Id: cif_fix_enum 1555 2011-01-17 13:19:09Z saulius 
;
_cod_database_code 8103006

loop_
_symmetry_equiv_pos_as_xyz
'x, y, z'
'-x+1/2, y+1/2, -z'
'-x, -y, z'
'x+1/2, -y+1/2, -z'

loop_
_atom_site_label
_atom_site_type_symbol
_atom_site_fract_x
_atom_site_fract_y
_atom_site_fract_z
_atom_site_U_iso_or_equiv
_atom_site_adp_type
_atom_site_occupancy
_atom_site_symmetry_multiplicity
_atom_site_calc_flag
_atom_site_refinement_flags
_atom_site_disorder_assembly
_atom_site_disorder_group
Sr1 Sr 0.25596(5) 0.05689(3) 0.55556(13) 0.01111(13) Uani 1 1 d . . .
Sr2 Sr 0.40037(5) 0.33275(3) 0.50984(13) 0.01219(13) Uani 1 1 d . . .
Sr3 Sr 0.57096(5) 0.11006(3) 0.05731(14) 0.01129(13) Uani 1 1 d . . .
Fe4 Fe 0.0000 0.0000 0.0212(3) 0.0108(2) Uani 1 2 d S . .
N1 N 0.1314(6) 0.2482(3) 0.3577(12) 0.0204(12) Uani 1 1 d . . .
N2 N 0.3285(5) 0.1922(3) 0.0308(14) 0.0176(11) Uani 1 1 d . . .
N3 N 0.8308(5) 0.0558(3) 0.0253(12) 0.0126(9) Uani 1 1 d . . .
N4 N 0.0000 0.5000 0.4361(17) 0.0116(13) Uani 1 2 d S . .
C1 C 0.2249(7) 0.2186(4) 0.1798(15) 0.0149(13) Uani 1 1 d . . .

loop_
_atom_site_aniso_label
_atom_site_aniso_U_11
_atom_site_aniso_U_22
_atom_site_aniso_U_33
_atom_site_aniso_U_23
_atom_site_aniso_U_13
_atom_site_aniso_U_12
Sr1 0.0103(3) 0.0121(2) 0.0110(3) 0.00107(19) 0.0004(2) 0.0002(2)
Sr2 0.0111(3) 0.0126(2) 0.0129(3) -0.0020(2) -0.0004(2) 0.0005(2)
Sr3 0.0101(3) 0.0112(2) 0.0125(3) 0.00155(19) 0.0000(2) 0.0002(2)
Fe4 0.0093(5) 0.0113(5) 0.0118(6) 0.000 0.000 0.0004(4)
N1 0.018(3) 0.020(3) 0.022(3) 0.005(2) 0.004(2) 0.002(2)
N2 0.015(3) 0.016(2) 0.022(3) -0.002(2) -0.001(2) 0.0029(19)
N3 0.012(2) 0.015(2) 0.010(2) 0.0013(19) -0.002(2) -0.0007(19)
N4 0.013(3) 0.013(3) 0.008(3) 0.000 0.000 0.006(3)
C1 0.015(3) 0.010(2) 0.020(3) 0.004(2) -0.009(2) -0.005(2)

loop_
_atom_type_symbol
_atom_type_description
_atom_type_scat_dispersion_real
_atom_type_scat_dispersion_imag
_atom_type_scat_source
C C 0.0033 0.0016 'International Tables Vol C Tables 4.2.6.8 and 6.1.1.4'
Fe Fe 0.3463 0.8444 'International Tables Vol C Tables 4.2.6.8 and 6.1.1.4'
N N 0.0061 0.0033 'International Tables Vol C Tables 4.2.6.8 and 6.1.1.4'
Sr Sr -1.5307 3.2498 'International Tables Vol C Tables 4.2.6.8 and 6.1.1.4'

loop_
_geom_angle_atom_site_label_1
_geom_angle_atom_site_label_2
_geom_angle_atom_site_label_3
_geom_angle
_geom_angle_site_symmetry_1
_geom_angle_site_symmetry_3
_geom_angle_publ_flag
N4 Sr1 N3 95.53(15) 2_546 3_656 ?
N4 Sr1 N3 96.19(15) 2_546 3_655 ?
N3 Sr1 N3 91.65(13) 3_656 3_655 ?
N4 Sr1 N2 88.88(15) 2_546 1_556 ?
N3 Sr1 N2 94.77(16) 3_656 1_556 ?
N3 Sr1 N2 171.40(14) 3_655 1_556 ?
N4 Sr1 C1 112.80(16) 2_546 . ?
N3 Sr1 C1 149.79(17) 3_656 . ?
N3 Sr1 C1 95.32(16) 3_655 . ?
N2 Sr1 C1 76.28(15) 1_556 . ?
N4 Sr1 N2 89.88(14) 2_546 . ?
N3 Sr1 N2 174.55(14) 3_656 . ?
N3 Sr1 N2 88.50(15) 3_655 . ?
N2 Sr1 N2 84.56(12) 1_556 . ?
C1 Sr1 N2 24.89(16) . . ?
N4 Sr1 N1 131.47(11) 2_546 . ?
N3 Sr1 N1 127.18(14) 3_656 . ?
N3 Sr1 N1 103.46(14) 3_655 . ?
N2 Sr1 N1 68.06(14) 1_556 . ?
C1 Sr1 N1 22.82(16) . . ?
N2 Sr1 N1 47.61(14) . . ?
N4 Sr1 Fe4 130.84(11) 2_546 1_556 ?
N3 Sr1 Fe4 35.49(10) 3_656 1_556 ?
N3 Sr1 Fe4 90.57(10) 3_655 1_556 ?
N2 Sr1 Fe4 91.34(11) 1_556 1_556 ?
C1 Sr1 Fe4 114.92(14) . 1_556 ?
N2 Sr1 Fe4 139.06(10) . 1_556 ?
N1 Sr1 Fe4 93.24(10) . 1_556 ?
N4 Sr1 Fe4 129.67(12) 2_546 . ?
N3 Sr1 Fe4 90.98(11) 3_656 . ?
N3 Sr1 Fe4 33.63(10) 3_655 . ?
N2 Sr1 Fe4 140.26(11) 1_556 . ?
C1 Sr1 Fe4 79.18(12) . . ?
N2 Sr1 Fe4 86.13(11) . . ?
N1 Sr1 Fe4 77.24(10) . . ?
Fe4 Sr1 Fe4 71.41(2) 1_556 . ?
N4 Sr1 C1 107.78(16) 2_546 1_556 ?
N3 Sr1 C1 85.61(14) 3_656 1_556 ?
N3 Sr1 C1 156.01(14) 3_655 1_556 ?
N2 Sr1 C1 20.31(15) 1_556 1_556 ?
C1 Sr1 C1 76.20(14) . 1_556 ?
N2 Sr1 C1 92.04(14) . 1_556 ?
N1 Sr1 C1 60.85(14) . 1_556 ?
Fe4 Sr1 C1 73.49(11) 1_556 1_556 ?
Fe4 Sr1 C1 122.48(11) . 1_556 ?
N4 Sr1 Sr3 47.56(11) 2_546 3_655 ?
N3 Sr1 Sr3 95.48(10) 3_656 3_655 ?
N3 Sr1 Sr3 48.63(10) 3_655 3_655 ?
N2 Sr1 Sr3 135.98(11) 1_556 3_655 ?
C1 Sr1 Sr3 111.11(13) . 3_655 ?
N2 Sr1 Sr3 88.71(10) . 3_655 ?
N1 Sr1 Sr3 132.20(9) . 3_655 ?
Fe4 Sr1 Sr3 120.15(2) 1_556 3_655 ?
Fe4 Sr1 Sr3 82.17(2) . 3_655 ?
C1 Sr1 Sr3 155.34(11) 1_556 3_655 ?
N4 Sr1 Sr3 46.61(11) 2_546 3_656 ?
N3 Sr1 Sr3 48.98(10) 3_656 3_656 ?
N3 Sr1 Sr3 97.92(10) 3_655 3_656 ?
N2 Sr1 Sr3 90.62(10) 1_556 3_656 ?
C1 Sr1 Sr3 156.59(13) . 3_656 ?
N2 Sr1 Sr3 136.37(10) . 3_656 ?
N1 Sr1 Sr3 158.51(9) . 3_656 ?
Fe4 Sr1 Sr3 84.24(2) 1_556 3_656 ?
Fe4 Sr1 Sr3 121.52(2) . 3_656 ?
C1 Sr1 Sr3 98.16(10) 1_556 3_656 ?
Sr3 Sr1 Sr3 65.46(2) 3_655 3_656 ?
N3 Sr2 N1 113.22(15) 4_456 4_556 ?
N3 Sr2 N3 94.43(14) 4_456 4_455 ?
N1 Sr2 N3 129.77(14) 4_556 4_455 ?
N3 Sr2 C1 123.66(18) 4_456 . ?
N1 Sr2 C1 111.58(17) 4_556 . ?
N3 Sr2 C1 81.69(15) 4_455 . ?
N3 Sr2 N2 149.14(16) 4_456 . ?
N1 Sr2 N2 90.90(15) 4_556 . ?
N3 Sr2 N2 83.27(14) 4_455 . ?
C1 Sr2 N2 25.49(16) . . ?
N3 Sr2 N2 84.63(14) 4_456 1_556 ?
N1 Sr2 N2 76.33(15) 4_556 1_556 ?
N3 Sr2 N2 150.47(15) 4_455 1_556 ?
C1 Sr2 N2 74.56(16) . 1_556 ?
N2 Sr2 N2 82.72(12) . 1_556 ?
N3 Sr2 N1 99.42(15) 4_456 . ?
N1 Sr2 N1 128.69(3) 4_556 . ?
N3 Sr2 N1 82.85(13) 4_455 . ?
C1 Sr2 N1 24.24(16) . . ?
N2 Sr2 N1 49.72(15) . . ?
N2 Sr2 N1 68.29(14) 1_556 . ?
N3 Sr2 Fe4 35.62(11) 4_456 2_556 ?
N1 Sr2 Fe4 88.21(11) 4_556 2_556 ?
N3 Sr2 Fe4 92.49(10) 4_455 2_556 ?
C1 Sr2 Fe4 158.34(14) . 2_556 ?
N2 Sr2 Fe4 173.68(11) . 2_556 ?
N2 Sr2 Fe4 103.13(10) 1_556 2_556 ?
N1 Sr2 Fe4 134.54(10) . 2_556 ?
N3 Sr2 Fe4 92.16(11) 4_456 2 ?
N1 Sr2 Fe4 101.13(11) 4_556 2 ?
N3 Sr2 Fe4 33.94(10) 4_455 2 ?
C1 Sr2 Fe4 110.80(12) . 2 ?
N2 Sr2 Fe4 102.12(11) . 2 ?
N2 Sr2 Fe4 174.64(10) 1_556 2 ?
N1 Sr2 Fe4 116.58(9) . 2 ?
Fe4 Sr2 Fe4 71.94(2) 2_556 2 ?
N3 Sr2 Sr1 49.20(10) 4_456 2_556 ?
N1 Sr2 Sr1 142.31(11) 4_556 2_556 ?
N3 Sr2 Sr1 45.31(10) 4_455 2_556 ?
C1 Sr2 Sr1 104.55(13) . 2_556 ?
N2 Sr2 Sr1 120.09(10) . 2_556 ?
N2 Sr2 Sr1 124.96(10) 1_556 2_556 ?
N1 Sr2 Sr1 88.98(10) . 2_556 ?
Fe4 Sr2 Sr1 58.536(19) 2_556 2_556 ?
Fe4 Sr2 Sr1 54.589(17) 2 2_556 ?
N3 Sr2 Sr3 45.82(11) 4_456 4_456 ?
N1 Sr2 Sr3 140.47(11) 4_556 4_456 ?
N3 Sr2 Sr3 88.88(10) 4_455 4_456 ?
C1 Sr2 Sr3 77.85(14) . 4_456 ?
N2 Sr2 Sr3 103.32(11) . 4_456 ?
N2 Sr2 Sr3 69.35(10) 1_556 4_456 ?
N1 Sr2 Sr3 53.61(10) . 4_456 ?
Fe4 Sr2 Sr3 81.22(2) 2_556 4_456 ?
Fe4 Sr2 Sr3 111.290(19) 2 4_456 ?
Sr1 Sr2 Sr3 57.311(15) 2_556 4_456 ?
N3 Sr2 Sr2 135.20(10) 4_456 1_554 ?
N1 Sr2 Sr2 101.17(10) 4_556 1_554 ?
N3 Sr2 Sr2 40.78(10) 4_455 1_554 ?
C1 Sr2 Sr2 62.28(12) . 1_554 ?
N2 Sr2 Sr2 49.83(10) . 1_554 ?
N2 Sr2 Sr2 132.55(10) 1_556 1_554 ?
N1 Sr2 Sr2 78.75(9) . 1_554 ?
Fe4 Sr2 Sr2 124.28(2) 2_556 1_554 ?
Fe4 Sr2 Sr2 52.34(2) 2 1_554 ?
Sr1 Sr2 Sr2 86.044(11) 2_556 1_554 ?
Sr3 Sr2 Sr2 116.279(14) 4_456 1_554 ?
N4 Sr3 N4 94.99(3) 2_545 2_546 ?
N4 Sr3 N1 96.22(15) 2_545 4 ?
N4 Sr3 N1 167.27(14) 2_546 4 ?
N4 Sr3 N2 90.53(11) 2_545 . ?
N4 Sr3 N2 93.70(11) 2_546 . ?
N1 Sr3 N2 80.19(16) 4 . ?
N4 Sr3 N3 92.39(10) 2_545 . ?
N4 Sr3 N3 96.19(10) 2_546 . ?
N1 Sr3 N3 89.35(15) 4 . ?
N2 Sr3 N3 169.39(15) . . ?
N4 Sr3 C1 115.28(14) 2_545 4 ?
N4 Sr3 C1 148.71(14) 2_546 4 ?
N1 Sr3 C1 23.41(15) 4 4 ?
N2 Sr3 C1 93.75(15) . 4 ?
N3 Sr3 C1 75.79(15) . 4 ?
N4 Sr3 N1 174.77(11) 2_545 4_556 ?
N4 Sr3 N1 85.80(13) 2_546 4_556 ?
N1 Sr3 N1 82.50(14) 4 4_556 ?
N2 Sr3 N1 84.26(15) . 4_556 ?
N3 Sr3 N1 92.66(15) . 4_556 ?
C1 Sr3 N1 64.80(15) 4 4_556 ?
N4 Sr3 Sr3 47.12(10) 2_545 3_655 ?
N4 Sr3 Sr3 47.87(10) 2_546 3_655 ?
N1 Sr3 Sr3 142.95(11) 4 3_655 ?
N2 Sr3 Sr3 93.12(10) . 3_655 ?
N3 Sr3 Sr3 96.34(9) . 3_655 ?
C1 Sr3 Sr3 161.17(11) 4 3_655 ?
N1 Sr3 Sr3 133.43(9) 4_556 3_655 ?
N4 Sr3 Sr1 95.51(7) 2_545 3_655 ?
N4 Sr3 Sr1 45.973(16) 2_546 3_655 ?
N1 Sr3 Sr1 138.26(12) 4 3_655 ?
N2 Sr3 Sr1 139.54(11) . 3_655 ?
N3 Sr3 Sr1 50.22(10) . 3_655 ?
C1 Sr3 Sr1 118.93(12) 4 3_655 ?
N1 Sr3 Sr1 88.76(10) 4_556 3_655 ?
Sr3 Sr3 Sr1 63.913(19) 3_655 3_655 ?
N4 Sr3 Sr1 45.907(17) 2_545 3_654 ?
N4 Sr3 Sr1 96.18(7) 2_546 3_654 ?
N1 Sr3 Sr1 95.95(11) 4 3_654 ?
N2 Sr3 Sr1 135.92(11) . 3_654 ?
N3 Sr3 Sr1 46.55(10) . 3_654 ?
C1 Sr3 Sr1 99.37(11) 4 3_654 ?
N1 Sr3 Sr1 139.19(11) 4_556 3_654 ?
Sr3 Sr3 Sr1 63.971(19) 3_655 3_654 ?
Sr1 Sr3 Sr1 65.46(2) 3_655 3_654 ?
N4 Sr3 Sr1 91.06(8) 2_545 . ?
N4 Sr3 Sr1 43.049(14) 2_546 . ?
N1 Sr3 Sr1 130.56(12) 4 . ?
N2 Sr3 Sr1 50.82(11) . . ?
N3 Sr3 Sr1 139.24(10) . . ?
C1 Sr3 Sr1 137.28(11) 4 . ?
N1 Sr3 Sr1 85.99(10) 4_556 . ?
Sr3 Sr3 Sr1 58.412(15) 3_655 . ?
Sr1 Sr3 Sr1 89.02(2) 3_655 . ?
Sr1 Sr3 Sr1 122.383(19) 3_654 . ?
N4 Sr3 Sr1 42.896(13) 2_545 1_554 ?
N4 Sr3 Sr1 91.76(7) 2_546 1_554 ?
N1 Sr3 Sr1 92.35(12) 4 1_554 ?
N2 Sr3 Sr1 47.97(11) . 1_554 ?
N3 Sr3 Sr1 135.18(10) . 1_554 ?
C1 Sr3 Sr1 115.46(12) 4 1_554 ?
N1 Sr3 Sr1 131.96(11) 4_556 1_554 ?
Sr3 Sr3 Sr1 58.477(15) 3_655 1_554 ?
Sr1 Sr3 Sr1 122.390(19) 3_655 1_554 ?
Sr1 Sr3 Sr1 88.80(2) 3_654 1_554 ?
Sr1 Sr3 Sr1 61.71(2) . 1_554 ?
N3 Fe4 N3 179.0(3) 3_655 1_455 ?
N3 Fe4 Sr2 127.50(14) 3_655 4_456 ?
N3 Fe4 Sr2 51.80(14) 1_455 4_456 ?
N3 Fe4 Sr2 51.80(14) 3_655 2_546 ?
N3 Fe4 Sr2 127.50(14) 1_455 2_546 ?
Sr2 Fe4 Sr2 111.45(4) 4_456 2_546 ?
N3 Fe4 Sr1 126.84(14) 3_655 3_554 ?
N3 Fe4 Sr1 53.83(14) 1_455 3_554 ?
Sr2 Fe4 Sr1 105.629(18) 4_456 3_554 ?
Sr2 Fe4 Sr1 110.967(18) 2_546 3_554 ?
N3 Fe4 Sr1 53.83(14) 3_655 1_554 ?
N3 Fe4 Sr1 126.84(14) 1_455 1_554 ?
Sr2 Fe4 Sr1 110.968(18) 4_456 1_554 ?
Sr2 Fe4 Sr1 105.629(18) 2_546 1_554 ?
Sr1 Fe4 Sr1 112.32(5) 3_554 1_554 ?
N3 Fe4 Sr2 54.36(14) 3_655 2_545 ?
N3 Fe4 Sr2 126.37(14) 1_455 2_545 ?
Sr2 Fe4 Sr2 176.62(4) 4_456 2_545 ?
Sr2 Fe4 Sr2 71.94(2) 2_546 2_545 ?
Sr1 Fe4 Sr2 72.67(3) 3_554 2_545 ?
Sr1 Fe4 Sr2 67.51(2) 1_554 2_545 ?
N3 Fe4 Sr2 126.37(14) 3_655 4_455 ?
N3 Fe4 Sr2 54.36(14) 1_455 4_455 ?
Sr2 Fe4 Sr2 71.94(2) 4_456 4_455 ?
Sr2 Fe4 Sr2 176.62(4) 2_546 4_455 ?
Sr1 Fe4 Sr2 67.51(2) 3_554 4_455 ?
Sr1 Fe4 Sr2 72.67(3) 1_554 4_455 ?
Sr2 Fe4 Sr2 104.68(4) 2_545 4_455 ?
N3 Fe4 Sr1 55.05(14) 3_655 . ?
N3 Fe4 Sr1 124.22(14) 1_455 . ?
Sr2 Fe4 Sr1 72.47(3) 4_456 . ?
Sr2 Fe4 Sr1 67.32(2) 2_546 . ?
Sr1 Fe4 Sr1 176.26(4) 3_554 . ?
Sr1 Fe4 Sr1 71.41(2) 1_554 . ?
Sr2 Fe4 Sr1 109.399(18) 2_545 . ?
Sr2 Fe4 Sr1 114.392(17) 4_455 . ?
N3 Fe4 Sr1 124.22(14) 3_655 3 ?
N3 Fe4 Sr1 55.05(14) 1_455 3 ?
Sr2 Fe4 Sr1 67.32(2) 4_456 3 ?
Sr2 Fe4 Sr1 72.47(3) 2_546 3 ?
Sr1 Fe4 Sr1 71.41(2) 3_554 3 ?
Sr1 Fe4 Sr1 176.26(4) 1_554 3 ?
Sr2 Fe4 Sr1 114.392(17) 2_545 3 ?
Sr2 Fe4 Sr1 109.399(18) 4_455 3 ?
Sr1 Fe4 Sr1 104.85(4) . 3 ?
C1 N1 Sr2 127.2(4) . 4_456 ?
C1 N1 Sr3 96.4(4) . 4_455 ?
Sr2 N1 Sr3 105.70(19) 4_456 4_455 ?
C1 N1 Sr2 65.5(4) . . ?
Sr2 N1 Sr2 157.44(19) 4_456 . ?
Sr3 N1 Sr2 89.63(15) 4_455 . ?
C1 N1 Sr3 141.2(5) . 4_456 ?
Sr2 N1 Sr3 89.68(15) 4_456 4_456 ?
Sr3 N1 Sr3 82.50(14) 4_455 4_456 ?
Sr2 N1 Sr3 75.76(12) . 4_456 ?
C1 N1 Sr1 61.7(4) . . ?
Sr2 N1 Sr1 83.81(14) 4_456 . ?
Sr3 N1 Sr1 156.51(19) 4_455 . ?
Sr2 N1 Sr1 88.47(15) . . ?
Sr3 N1 Sr1 119.57(15) 4_456 . ?
C1 N2 Sr3 149.7(5) . . ?
C1 N2 Sr1 108.2(4) . 1_554 ?
Sr3 N2 Sr1 86.34(14) . 1_554 ?
C1 N2 Sr2 71.5(3) . . ?
Sr3 N2 Sr2 94.39(16) . . ?
Sr1 N2 Sr2 179.0(2) 1_554 . ?
C1 N2 Sr1 71.9(4) . . ?
Sr3 N2 Sr1 83.63(13) . . ?
Sr1 N2 Sr1 84.56(12) 1_554 . ?
Sr2 N2 Sr1 96.13(16) . . ?
C1 N2 Sr2 107.1(4) . 1_554 ?
Sr3 N2 Sr2 97.07(16) . 1_554 ?
Sr1 N2 Sr2 96.58(17) 1_554 1_554 ?
Sr2 N2 Sr2 82.72(12) . 1_554 ?
Sr1 N2 Sr2 178.70(19) . 1_554 ?
Fe4 N3 Sr2 92.58(18) 1_655 4_556 ?
Fe4 N3 Sr1 90.68(17) 1_655 3_654 ?
Sr2 N3 Sr1 176.6(2) 4_556 3_654 ?
Fe4 N3 Sr3 170.9(2) 1_655 . ?
Sr2 N3 Sr3 92.15(15) 4_556 . ?
Sr1 N3 Sr3 84.48(13) 3_654 . ?
Fe4 N3 Sr2 91.70(18) 1_655 4 ?
Sr2 N3 Sr2 94.43(14) 4_556 4 ?
Sr1 N3 Sr2 86.60(14) 3_654 4 ?
Sr3 N3 Sr2 95.69(14) . 4 ?
Fe4 N3 Sr1 91.32(17) 1_655 3_655 ?
Sr2 N3 Sr1 87.15(14) 4_556 3_655 ?
Sr1 N3 Sr1 91.65(13) 3_654 3_655 ?
Sr3 N3 Sr1 81.15(13) . 3_655 ?
Sr2 N3 Sr1 176.53(19) 4 3_655 ?
Sr1 N4 Sr1 178.6(3) 2_556 4_456 ?
Sr1 N4 Sr3 87.48(10) 2_556 4_455 ?
Sr1 N4 Sr3 93.57(11) 4_456 4_455 ?
Sr1 N4 Sr3 93.57(11) 2_556 2 ?
Sr1 N4 Sr3 87.48(10) 4_456 2 ?
Sr3 N4 Sr3 85.8(2) 4_455 2 ?
Sr1 N4 Sr3 92.47(12) 2_556 2_556 ?
Sr1 N4 Sr3 86.46(11) 4_456 2_556 ?
Sr3 N4 Sr3 179.25(19) 4_455 2_556 ?
Sr3 N4 Sr3 94.99(3) 2 2_556 ?
Sr1 N4 Sr3 86.46(11) 2_556 4_456 ?
Sr1 N4 Sr3 92.47(12) 4_456 4_456 ?
Sr3 N4 Sr3 94.99(3) 4_455 4_456 ?
Sr3 N4 Sr3 179.25(19) 2 4_456 ?
Sr3 N4 Sr3 84.26(19) 2_556 4_456 ?
N1 C1 N2 172.8(7) . . ?
N1 C1 Sr2 90.3(4) . . ?
N2 C1 Sr2 83.0(4) . . ?
N1 C1 Sr1 95.5(4) . . ?
N2 C1 Sr1 83.2(4) . . ?
Sr2 C1 Sr1 102.17(18) . . ?
N1 C1 Sr3 60.2(3) . 4_455 ?
N2 C1 Sr3 122.0(4) . 4_455 ?
Sr2 C1 Sr3 87.26(16) . 4_455 ?
Sr1 C1 Sr3 154.3(3) . 4_455 ?
N1 C1 Sr1 135.1(5) . 1_554 ?
N2 C1 Sr1 51.5(3) . 1_554 ?
Sr2 C1 Sr1 134.6(2) . 1_554 ?
Sr1 C1 Sr1 76.20(14) . 1_554 ?
Sr3 C1 Sr1 114.02(17) 4_455 1_554 ?

loop_
_geom_bond_atom_site_label_1
_geom_bond_atom_site_label_2
_geom_bond_distance
_geom_bond_site_symmetry_2
_geom_bond_publ_flag
Sr1 N4 2.5659(7) 2_546 ?
Sr1 N3 2.603(5) 3_656 ?
Sr1 N3 2.770(5) 3_655 ?
Sr1 N2 2.801(5) 1_556 ?
Sr1 C1 2.803(6) . ?
Sr1 N2 2.929(5) . ?
Sr1 N1 3.169(5) . ?
Sr1 Fe4 3.2242(10) 1_556 ?
Sr1 Fe4 3.3790(11) . ?
Sr1 C1 3.399(6) 1_556 ?
Sr1 Sr3 3.5619(9) 3_655 ?
Sr1 Sr3 3.5692(9) 3_656 ?
Sr2 N3 2.526(5) 4_456 ?
Sr2 N1 2.636(6) 4_556 ?
Sr2 N3 2.725(5) 4_455 ?
Sr2 C1 2.735(6) . ?
Sr2 N2 2.864(5) . ?
Sr2 N2 2.970(5) 1_556 ?
Sr2 N1 3.007(6) . ?
Sr2 Fe4 3.2108(10) 2_556 ?
Sr2 Fe4 3.3514(11) 2 ?
Sr2 Sr1 3.6550(9) 2_556 ?
Sr2 Sr3 3.7697(10) 4_456 ?
Sr2 Sr2 3.8559(14) 1_554 ?
Sr3 N4 2.596(5) 2_545 ?
Sr3 N4 2.634(5) 2_546 ?
Sr3 N1 2.697(5) 4 ?
Sr3 N2 2.698(5) . ?
Sr3 N3 2.705(5) . ?
Sr3 C1 3.088(6) 4 ?
Sr3 N1 3.131(5) 4_556 ?
Sr3 Sr3 3.5334(12) 3_655 ?
Sr3 Sr1 3.5619(9) 3_655 ?
Sr3 Sr1 3.5692(9) 3_654 ?
Sr3 Sr1 3.7624(10) 1_554 ?
Fe4 N3 1.872(5) 3_655 ?
Fe4 N3 1.872(5) 1_455 ?
Fe4 Sr2 3.2108(10) 4_456 ?
Fe4 Sr2 3.2108(10) 2_546 ?
Fe4 Sr1 3.2242(10) 3_554 ?
Fe4 Sr1 3.2242(10) 1_554 ?
Fe4 Sr2 3.3514(11) 2_545 ?
Fe4 Sr2 3.3514(11) 4_455 ?
Fe4 Sr1 3.3790(11) 3 ?
N1 C1 1.234(8) . ?
N1 Sr2 2.636(6) 4_456 ?
N1 Sr3 2.697(5) 4_455 ?
N1 Sr3 3.131(5) 4_456 ?
N2 C1 1.242(8) . ?
N2 Sr1 2.801(5) 1_554 ?
N2 Sr2 2.970(5) 1_554 ?
N3 Fe4 1.872(5) 1_655 ?
N3 Sr2 2.526(5) 4_556 ?
N3 Sr1 2.603(5) 3_654 ?
N3 Sr2 2.725(5) 4 ?
N3 Sr1 2.770(5) 3_655 ?
N4 Sr1 2.5659(7) 2_556 ?
N4 Sr1 2.5659(7) 4_456 ?
N4 Sr3 2.596(5) 4_455 ?
N4 Sr3 2.596(5) 2 ?
N4 Sr3 2.634(5) 2_556 ?
N4 Sr3 2.634(5) 4_456 ?
C1 Sr3 3.088(6) 4_455 ?
C1 Sr1 3.399(6) 1_554 ?
